data_1564304
loop_
_publ_author_name
'Qian, Yin'
'Yao, Wan-Wan'
'Shao, Dong-Sheng'
'Zhang, Jin'
'Ren, Xiao-Ming'

_publ_section_title
;
 Two Ongoing Magnetic Transitions Originating from Spin-Peierls
 Dimerization and Cation Orientation Transformation in an S = 1/2 Spin
 Chain System
;
_journal_name_full 'The Journal of Physical Chemistry C'
_journal_paper_doi 10.1021/acs.jpcc.1c04863
_journal_year 2021
_chemical_formula_sum 'C14 H14 N5 Ni S4'
_chemical_formula_weight 439.25
_space_group_IT_number 62
_space_group_name_Hall '-P 2ac 2n'
_space_group_name_H-M_alt 'P n m a'
_symmetry_cell_setting orthorhombic
_symmetry_space_group_name_H-M 'P n m a'
_atom_sites_solution_hydrogens geom
_atom_sites_solution_primary direct
_atom_sites_solution_secondary difmap
_audit_creation_method SHELXL-97
_cell_angle_alpha 90.00
_cell_angle_beta 90.00
_cell_angle_gamma 90.00
_cell_formula_units_Z 4
_cell_length_a 14.3949(8)
_cell_length_b 6.9372(3)
_cell_length_c 19.6112(11)
_cell_measurement_reflns_used 4663
_cell_measurement_temperature 293(2)
_cell_measurement_theta_max 24.29
_cell_measurement_theta_min 2.51
_cell_volume 1958.38(18)
_computing_structure_refinement 'SHELXL-97 (Sheldrick, 1997)'
_computing_structure_solution 'SHELXS-97 (Sheldrick, 1990)'
_diffrn_ambient_temperature 293(2)
_diffrn_measured_fraction_theta_full 0.997
_diffrn_measured_fraction_theta_max 0.997
_diffrn_measurement_device_type 'Bruker APEX-II CCD'
_diffrn_measurement_method '\f and \w scans'
_diffrn_radiation_monochromator graphite
_diffrn_radiation_source 'fine-focus sealed tube'
_diffrn_radiation_type MoK\a
_diffrn_radiation_wavelength 0.71073
_diffrn_reflns_av_R_equivalents 0.0684
_diffrn_reflns_av_sigmaI/netI 0.0540
_diffrn_reflns_limit_h_max 17
_diffrn_reflns_limit_h_min -18
_diffrn_reflns_limit_k_max 9
_diffrn_reflns_limit_k_min -9
_diffrn_reflns_limit_l_max 21
_diffrn_reflns_limit_l_min -25
_diffrn_reflns_number 19362
_diffrn_reflns_theta_full 27.54
_diffrn_reflns_theta_max 27.54
_diffrn_reflns_theta_min 2.51
_exptl_absorpt_coefficient_mu 1.423
_exptl_crystal_colour black
_exptl_crystal_density_diffrn 1.490
_exptl_crystal_density_method 'not measured'
_exptl_crystal_description plate
_exptl_crystal_F_000 900
_exptl_crystal_size_max 0.15
_exptl_crystal_size_mid 0.12
_exptl_crystal_size_min 0.08
_refine_diff_density_max 0.275
_refine_diff_density_min -0.375
_refine_diff_density_rms 0.061
_refine_ls_extinction_method none
_refine_ls_goodness_of_fit_ref 1.173
_refine_ls_hydrogen_treatment mixed
_refine_ls_matrix_type full
_refine_ls_number_parameters 141
_refine_ls_number_reflns 2430
_refine_ls_number_restraints 0
_refine_ls_restrained_S_all 1.173
_refine_ls_R_factor_all 0.1205
_refine_ls_R_factor_gt 0.0544
_refine_ls_shift/su_max 1.821
_refine_ls_shift/su_mean 0.029
_refine_ls_structure_factor_coef Fsqd
_refine_ls_weighting_details 'calc w=1/[\s^2^(Fo^2^)+(0.0584P)^2^+0.0000P] where P=(Fo^2^+2Fc^2^)/3'
_refine_ls_weighting_scheme calc
_refine_ls_wR_factor_gt 0.1128
_refine_ls_wR_factor_ref 0.1310
_reflns_number_gt 1383
_reflns_number_total 2430
_reflns_threshold_expression >2sigma(I)
_cod_data_source_file jp1c04863_si_003.cif
_cod_data_source_block 1
_cod_original_sg_symbol_H-M Pnma
_cod_database_code 1564304

loop_
_symmetry_equiv_pos_as_xyz
'x, y, z'
'-x+1/2, -y, z+1/2'
'-x, y+1/2, -z'
'x+1/2, -y+1/2, -z+1/2'
'-x, -y, -z'
'x-1/2, y, -z-1/2'
'x, -y-1/2, z'
'-x-1/2, y-1/2, z-1/2'

loop_
_atom_site_label
_atom_site_type_symbol
_atom_site_fract_x
_atom_site_fract_y
_atom_site_fract_z
_atom_site_U_iso_or_equiv
_atom_site_adp_type
_atom_site_occupancy
_atom_site_symmetry_multiplicity
_atom_site_calc_flag
_atom_site_refinement_flags
_atom_site_disorder_assembly
_atom_site_disorder_group
Ni1 Ni 0.03697(3) 0.7500 0.951998(19) 0.05967(13) Uani 1 2 d S . .
S3 S -0.00215(7) 0.7500 1.05747(4) 0.0651(2) Uani 1 2 d S . .
S1 S 0.17971(7) 0.7500 0.98366(5) 0.0745(3) Uani 1 2 d S . .
S4 S -0.10472(7) 0.7500 0.91904(5) 0.0789(3) Uani 1 2 d S . .
S2 S 0.07337(8) 0.7500 0.84614(5) 0.0830(3) Uani 1 2 d S . .
C5 C -0.1717(3) 0.7500 1.11817(19) 0.0815(12) Uani 1 2 d S . .
C2 C 0.2396(3) 0.7500 0.90716(19) 0.0821(12) Uani 1 2 d S . .
C6 C -0.1206(3) 0.7500 1.05449(17) 0.0674(10) Uani 1 2 d S . .
C3 C 0.1920(3) 0.7500 0.84759(18) 0.0874(13) Uani 1 2 d S . .
C7 C -0.1647(3) 0.7500 0.99401(18) 0.0733(11) Uani 1 2 d S . .
C8 C -0.2648(3) 0.7500 0.9894(2) 0.1032(15) Uani 1 2 d S . .
C1 C 0.3388(3) 0.7500 0.9095(2) 0.1096(16) Uani 1 2 d S . .
C4 C 0.2388(4) 0.7500 0.7830(2) 0.1276(18) Uani 1 2 d S . .
N1 N 0.4162(3) 0.7500 0.9098(3) 0.154(2) Uani 1 2 d S . .
N3 N -0.2111(2) 0.7500 1.16814(17) 0.1112(13) Uani 1 2 d S . .
N4 N -0.3425(3) 0.7500 0.9841(2) 0.1510(18) Uani 1 2 d S . .
N2 N 0.2736(4) 0.7500 0.7319(2) 0.206(3) Uani 1 2 d S . .
N5 N 0.9257(3) 0.7500 0.34766(18) 0.1347(16) Uani 1 2 d S . .
C9 C 0.9458(3) 0.9190(6) 0.3106(2) 0.1838(19) Uani 1 1 d . . .
H9A H 0.9529 1.0307 0.3399 0.221 Uiso 1 1 calc R . .
H9B H 0.8999 0.9452 0.2756 0.221 Uiso 1 1 calc R . .
C10 C 1.0419(3) 0.8483(7) 0.2797(3) 0.229(3) Uani 1 1 d . . .
H10A H 1.0492 0.8963 0.2336 0.275 Uiso 1 1 calc R . .
H10B H 1.0931 0.8963 0.3071 0.275 Uiso 1 1 calc R . .
C11 C 0.9725(6) 0.7500 0.4131(3) 0.250(4) Uani 1 2 d S . .
H11A H 1.0377 0.7277 0.4064 0.375 Uiso 0.50 1 calc PR . .
H11B H 0.9472 0.6498 0.4413 0.375 Uiso 0.50 1 calc PR . .
H11C H 0.9637 0.8725 0.4350 0.375 Uiso 0.50 1 calc PR . .
C12 C 0.8154(4) 0.7500 0.3521(3) 0.240(5) Uani 1 2 d S . .
H12A H 0.7957 0.6602 0.3864 0.361 Uiso 0.50 1 calc PR . .
H12B H 0.7899 0.7129 0.3088 0.361 Uiso 0.50 1 calc PR . .
H12C H 0.7940 0.8769 0.3637 0.361 Uiso 0.50 1 calc PR . .

loop_
_atom_site_aniso_label
_atom_site_aniso_U_11
_atom_site_aniso_U_22
_atom_site_aniso_U_33
_atom_site_aniso_U_23
_atom_site_aniso_U_13
_atom_site_aniso_U_12
Ni1 0.0774(3) 0.0454(2) 0.0563(2) 0.000 -0.0069(2) 0.000
S3 0.0821(6) 0.0568(4) 0.0563(5) 0.000 -0.0086(4) 0.000
S1 0.0783(6) 0.0647(5) 0.0804(6) 0.000 -0.0095(5) 0.000
S4 0.0887(7) 0.0821(6) 0.0659(5) 0.000 -0.0195(5) 0.000
S2 0.1062(7) 0.0822(6) 0.0605(5) 0.000 0.0008(6) 0.000
C5 0.096(3) 0.0621(19) 0.087(2) 0.000 0.003(2) 0.000
C2 0.090(3) 0.0615(18) 0.095(3) 0.000 0.016(2) 0.000
C6 0.082(2) 0.0448(16) 0.075(2) 0.000 0.0021(19) 0.000
C3 0.111(3) 0.070(2) 0.081(3) 0.000 0.023(2) 0.000
C7 0.077(2) 0.0589(18) 0.084(2) 0.000 -0.010(2) 0.000
C8 0.092(3) 0.099(3) 0.119(3) 0.000 -0.018(3) 0.000
C1 0.092(3) 0.105(3) 0.132(4) 0.000 0.014(3) 0.000
C4 0.136(4) 0.136(3) 0.111(3) 0.000 0.032(3) 0.000
N1 0.087(3) 0.177(4) 0.198(5) 0.000 0.010(3) 0.000
N3 0.121(3) 0.117(2) 0.095(2) 0.000 0.036(2) 0.000
N4 0.079(3) 0.203(4) 0.171(4) 0.000 -0.015(3) 0.000
N2 0.210(5) 0.276(6) 0.132(3) 0.000 0.098(3) 0.000
N5 0.219(4) 0.095(2) 0.090(2) 0.000 -0.047(3) 0.000
C9 0.253(5) 0.121(3) 0.177(4) 0.037(3) -0.066(4) 0.017(3)
C10 0.178(4) 0.216(6) 0.293(7) 0.051(4) -0.016(4) 0.019(3)
C11 0.456(12) 0.169(6) 0.125(4) 0.000 -0.143(6) 0.000
C12 0.126(5) 0.467(14) 0.128(5) 0.000 0.039(4) 0.000

loop_
_atom_type_symbol
_atom_type_description
_atom_type_scat_dispersion_real
_atom_type_scat_dispersion_imag
_atom_type_scat_source
C C 0.0033 0.0016 'International Tables Vol C Tables 4.2.6.8 and 6.1.1.4'
H H 0.0000 0.0000 'International Tables Vol C Tables 4.2.6.8 and 6.1.1.4'
N N 0.0061 0.0033 'International Tables Vol C Tables 4.2.6.8 and 6.1.1.4'
S S 0.1246 0.1234 'International Tables Vol C Tables 4.2.6.8 and 6.1.1.4'
Ni Ni 0.3393 1.1124 'International Tables Vol C Tables 4.2.6.8 and 6.1.1.4'

loop_
_geom_angle_atom_site_label_1
_geom_angle_atom_site_label_2
_geom_angle_atom_site_label_3
_geom_angle
_geom_angle_site_symmetry_1
_geom_angle_site_symmetry_3
_geom_angle_publ_flag
S4 Ni1 S2 86.58(4) . . ?
S4 Ni1 S3 92.35(4) . . ?
S2 Ni1 S3 178.94(5) . . ?
S4 Ni1 S1 179.23(4) . . ?
S2 Ni1 S1 92.65(4) . . ?
S3 Ni1 S1 88.41(4) . . ?
C6 S3 Ni1 103.26(12) . . ?
C2 S1 Ni1 103.05(14) . . ?
C7 S4 Ni1 102.83(13) . . ?
C3 S2 Ni1 103.22(13) . . ?
N3 C5 C6 179.6(4) . . ?
C3 C2 C1 122.2(4) . . ?
C3 C2 S1 119.8(3) . . ?
C1 C2 S1 118.0(3) . . ?
C7 C6 C5 121.4(3) . . ?
C7 C6 S3 120.1(3) . . ?
C5 C6 S3 118.5(3) . . ?
C2 C3 C4 121.6(4) . . ?
C2 C3 S2 121.3(3) . . ?
C4 C3 S2 117.1(3) . . ?
C6 C7 C8 121.7(4) . . ?
C6 C7 S4 121.5(3) . . ?
C8 C7 S4 116.9(3) . . ?
N4 C8 C7 178.2(5) . . ?
N1 C1 C2 178.4(6) . . ?
N2 C4 C3 178.5(6) . . ?
C9 N5 C9 112.6(4) . 7_575 ?
C9 N5 C11 111.1(3) . . ?
C9 N5 C11 111.1(3) 7_575 . ?
C9 N5 C12 103.5(3) . . ?
C9 N5 C12 103.5(3) 7_575 . ?
C11 N5 C12 114.6(5) . . ?
N5 C9 C10 96.8(3) . . ?
C10 C10 C9 108.0(2) 7_575 . ?

loop_
_geom_bond_atom_site_label_1
_geom_bond_atom_site_label_2
_geom_bond_distance
_geom_bond_site_symmetry_2
_geom_bond_publ_flag
Ni1 S4 2.1396(11) . ?
Ni1 S2 2.1410(10) . ?
Ni1 S3 2.1437(9) . ?
Ni1 S1 2.1465(11) . ?
S3 C6 1.706(4) . ?
S1 C2 1.730(4) . ?
S4 C7 1.705(4) . ?
S2 C3 1.708(4) . ?
C5 N3 1.133(5) . ?
C5 C6 1.449(5) . ?
C2 C3 1.354(5) . ?
C2 C1 1.429(6) . ?
C6 C7 1.345(5) . ?
C3 C4 1.435(6) . ?
C7 C8 1.444(6) . ?
C8 N4 1.123(6) . ?
C1 N1 1.115(6) . ?
C4 N2 1.120(6) . ?
N5 C9 1.409(4) . ?
N5 C9 1.409(4) 7_575 ?
N5 C11 1.450(7) . ?
N5 C12 1.590(7) . ?
C9 C10 1.588(6) . ?
C10 C10 1.363(9) 7_575 ?
